data_7116089
loop_
_publ_author_name
'Jiangang Mao'
'Weiliang Bao'

_publ_section_title
;
 Palladium-catalyzed [2+1+1] annulation of norbornenes with
 (z)-bromostyrenes: synthesis of bismethylenecyclobutanes via twofold
 C(sp2)-H bond activation
;
_journal_name_full Chem.Commun.
_journal_page_first 15726
_journal_paper_doi 10.1039/C4cc06545J
_journal_volume 50
_journal_year 2014
_chemical_formula_moiety 'C34 H31 N O2'
_chemical_formula_sum 'C34 H31 N O2'
_chemical_formula_weight 485.60
_chemical_name_systematic
; 
 ? 
;
_space_group_IT_number 61
_symmetry_cell_setting orthorhombic
_symmetry_space_group_name_Hall '-P 2ac 2ab'
_symmetry_space_group_name_H-M 'P b c a'
_atom_sites_solution_hydrogens geom
_atom_sites_solution_primary direct
_atom_sites_solution_secondary difmap
_audit_creation_method SHELXL-97
_cell_angle_alpha 90.00
_cell_angle_beta 90.00
_cell_angle_gamma 90.00
_cell_formula_units_Z 8
_cell_length_a 13.28280(18)
_cell_length_b 10.65296(14)
_cell_length_c 37.6191(5)
_cell_measurement_reflns_used 9847
_cell_measurement_temperature 293(2)
_cell_measurement_theta_max 67.4173
_cell_measurement_theta_min 3.3244
_cell_volume 5323.15(12)
_computing_cell_refinement 'CrysAlis PRO (Agilent Technologies, 2011)'
_computing_data_collection 'CrysAlis PRO'
_computing_data_reduction 'CrysAlis PRO'
_computing_molecular_graphics 'OLEX2 (Dolomanov et al., 2009)'
_computing_publication_material OLEX2
_computing_structure_refinement 'SHELXL-97 (Sheldrick, 2008)'
_computing_structure_solution 'SHELXS-97 (Sheldrick, 2008)'
_diffrn_ambient_temperature 293(2)
_diffrn_detector_area_resol_mean 10.3592
_diffrn_measured_fraction_theta_full 0.991
_diffrn_measured_fraction_theta_max 0.991
_diffrn_measurement_device_type 'Xcalibur, Atlas, Gemini ultra'
_diffrn_measurement_method '\w scans'
_diffrn_radiation_monochromator graphite
_diffrn_radiation_source 'fine-focus sealed tube'
_diffrn_radiation_type CuK\a
_diffrn_radiation_wavelength 1.54184
_diffrn_reflns_av_R_equivalents 0.0257
_diffrn_reflns_av_sigmaI/netI 0.0163
_diffrn_reflns_limit_h_max 15
_diffrn_reflns_limit_h_min -10
_diffrn_reflns_limit_k_max 12
_diffrn_reflns_limit_k_min -12
_diffrn_reflns_limit_l_max 44
_diffrn_reflns_limit_l_min -43
_diffrn_reflns_number 22473
_diffrn_reflns_theta_full 67.53
_diffrn_reflns_theta_max 67.53
_diffrn_reflns_theta_min 4.07
_exptl_absorpt_coefficient_mu 0.580
_exptl_absorpt_correction_T_max 0.8639
_exptl_absorpt_correction_T_min 0.7643
_exptl_absorpt_correction_type multi-scan
_exptl_absorpt_process_details
;
CrysAlis PRO (Agilent Technologies, 2011) 
;
_exptl_crystal_colour colorless
_exptl_crystal_density_diffrn 1.212
_exptl_crystal_density_method 'not measured'
_exptl_crystal_description platelet
_exptl_crystal_F_000 2064
_exptl_crystal_size_max 0.49
_exptl_crystal_size_mid 0.46
_exptl_crystal_size_min 0.26
_refine_diff_density_max 0.197
_refine_diff_density_min -0.152
_refine_diff_density_rms 0.035
_refine_ls_extinction_coef 0.00098(10)
_refine_ls_extinction_expression Fc^*^=kFc[1+0.001xFc^2^\l^3^/sin(2\q)]^-1/4^
_refine_ls_extinction_method SHELXL
_refine_ls_goodness_of_fit_ref 1.023
_refine_ls_hydrogen_treatment constr
_refine_ls_matrix_type full
_refine_ls_number_parameters 338
_refine_ls_number_reflns 4759
_refine_ls_number_restraints 0
_refine_ls_restrained_S_all 1.023
_refine_ls_R_factor_all 0.0464
_refine_ls_R_factor_gt 0.0416
_refine_ls_shift/su_max 0.001
_refine_ls_shift/su_mean 0.000
_refine_ls_structure_factor_coef Fsqd
_refine_ls_weighting_details 'calc w=1/[\s^2^(Fo^2^)+(0.0650P)^2^+0.9482P] where P=(Fo^2^+2Fc^2^)/3'
_refine_ls_weighting_scheme calc
_refine_ls_wR_factor_gt 0.1140
_refine_ls_wR_factor_ref 0.1191
_reflns_number_gt 4152
_reflns_number_total 4759
_reflns_threshold_expression >2sigma(I)
_cod_data_source_file c4cc06545j2.cif
_cod_data_source_block 121210_mjg0120202
_cod_database_code 7116089

loop_
_symmetry_equiv_pos_as_xyz
'x, y, z'
'-x+1/2, -y, z+1/2'
'x+1/2, -y+1/2, -z'
'-x, y+1/2, -z+1/2'
'-x, -y, -z'
'x-1/2, y, -z-1/2'
'-x-1/2, y-1/2, z'
'x, -y-1/2, z-1/2'

loop_
_atom_site_label
_atom_site_type_symbol
_atom_site_fract_x
_atom_site_fract_y
_atom_site_fract_z
_atom_site_U_iso_or_equiv
_atom_site_adp_type
_atom_site_occupancy
_atom_site_symmetry_multiplicity
_atom_site_calc_flag
_atom_site_refinement_flags
O1 O 0.20157(7) 0.09938(11) 0.29869(3) 0.0616(3) Uani 1 1 d .
O2 O 0.54398(7) 0.10426(13) 0.30174(3) 0.0691(3) Uani 1 1 d .
N1 N 0.37238(7) 0.09127(11) 0.30821(3) 0.0448(3) Uani 1 1 d .
C1 C 0.37200(13) -0.12038(15) 0.33236(4) 0.0635(4) Uani 1 1 d .
H1 H 0.3700 -0.1521 0.3093 0.076 Uiso 1 1 calc R
C2 C 0.37494(15) -0.20172(16) 0.36105(4) 0.0718(5) Uani 1 1 d .
H2 H 0.3749 -0.2879 0.3570 0.086 Uiso 1 1 calc R
C3 C 0.37796(12) -0.15765(16) 0.39518(4) 0.0606(4) Uani 1 1 d .
C4 C 0.37619(15) -0.03000(18) 0.40002(4) 0.0758(5) Uani 1 1 d .
H4 H 0.3769 0.0018 0.4230 0.091 Uiso 1 1 calc R
C5 C 0.37337(15) 0.05259(16) 0.37180(4) 0.0695(5) Uani 1 1 d .
H5 H 0.3724 0.1387 0.3758 0.083 Uiso 1 1 calc R
C6 C 0.37208(9) 0.00642(13) 0.33782(3) 0.0453(3) Uani 1 1 d .
C7 C 0.38145(19) -0.2470(2) 0.42628(5) 0.0937(7) Uani 1 1 d .
H7A H 0.3205 -0.2954 0.4270 0.141 Uiso 1 1 calc R
H7B H 0.3880 -0.2001 0.4480 0.141 Uiso 1 1 calc R
H7C H 0.4381 -0.3022 0.4237 0.141 Uiso 1 1 calc R
C8 C 0.28562(9) 0.13438(12) 0.29130(3) 0.0452(3) Uani 1 1 d .
C9 C 0.31621(10) 0.22757(12) 0.26321(3) 0.0455(3) Uani 1 1 d .
H9 H 0.2915 0.3115 0.2693 0.055 Uiso 1 1 calc R
C10 C 0.43256(10) 0.22552(12) 0.26368(3) 0.0460(3) Uani 1 1 d .
H10 H 0.4588 0.3095 0.2689 0.055 Uiso 1 1 calc R
C11 C 0.46090(10) 0.13622(13) 0.29272(3) 0.0472(3) Uani 1 1 d .
C12 C 0.28914(10) 0.19557(12) 0.22420(3) 0.0459(3) Uani 1 1 d .
H12 H 0.2223 0.2233 0.2165 0.055 Uiso 1 1 calc R
C13 C 0.37808(10) 0.25862(13) 0.20497(4) 0.0501(3) Uani 1 1 d .
H13A H 0.3789 0.2411 0.1797 0.060 Uiso 1 1 calc R
H13B H 0.3809 0.3485 0.2090 0.060 Uiso 1 1 calc R
C14 C 0.45998(9) 0.18682(12) 0.22535(3) 0.0457(3) Uani 1 1 d .
H14 H 0.5291 0.2065 0.2182 0.055 Uiso 1 1 calc R
C15 C 0.42916(10) 0.04924(12) 0.22024(3) 0.0432(3) Uani 1 1 d .
H15 H 0.4556 -0.0086 0.2382 0.052 Uiso 1 1 calc R
C16 C 0.31139(9) 0.05595(12) 0.21831(3) 0.0439(3) Uani 1 1 d .
H16 H 0.2755 -0.0019 0.2341 0.053 Uiso 1 1 calc R
C17 C 0.31862(10) 0.01463(12) 0.17950(3) 0.0453(3) Uani 1 1 d .
C18 C 0.42889(10) -0.00233(12) 0.18243(3) 0.0444(3) Uani 1 1 d .
C19 C 0.24575(10) 0.01535(14) 0.15490(4) 0.0499(3) Uani 1 1 d .
H19 H 0.1807 0.0264 0.1634 0.060 Uiso 1 1 calc R
C20 C 0.25496(10) 0.00101(13) 0.11635(3) 0.0491(3) Uani 1 1 d .
C21 C 0.18199(12) -0.06450(16) 0.09730(4) 0.0628(4) Uani 1 1 d .
H21 H 0.1276 -0.0997 0.1093 0.075 Uiso 1 1 calc R
C22 C 0.18949(15) -0.07785(19) 0.06096(4) 0.0751(5) Uani 1 1 d .
H22 H 0.1409 -0.1241 0.0489 0.090 Uiso 1 1 calc R
C23 C 0.26760(16) -0.02409(18) 0.04205(4) 0.0746(5) Uani 1 1 d .
C24 C 0.33847(14) 0.04455(17) 0.06076(4) 0.0676(4) Uani 1 1 d .
H24 H 0.3908 0.0832 0.0485 0.081 Uiso 1 1 calc R
C25 C 0.33281(12) 0.05666(14) 0.09724(4) 0.0557(4) Uani 1 1 d .
H25 H 0.3817 0.1027 0.1092 0.067 Uiso 1 1 calc R
C26 C 0.2760(2) -0.0387(3) 0.00215(5) 0.1203(9) Uani 1 1 d .
H26A H 0.2328 0.0211 -0.0093 0.181 Uiso 1 1 calc R
H26B H 0.2561 -0.1221 -0.0045 0.181 Uiso 1 1 calc R
H26C H 0.3444 -0.0245 -0.0051 0.181 Uiso 1 1 calc R
C27 C 0.50650(10) -0.05127(12) 0.16419(4) 0.0479(3) Uani 1 1 d .
H27 H 0.5696 -0.0417 0.1746 0.058 Uiso 1 1 calc R
C28 C 0.50486(10) -0.11758(12) 0.13014(3) 0.0471(3) Uani 1 1 d .
C29 C 0.42602(11) -0.19573(13) 0.12005(4) 0.0524(3) Uani 1 1 d .
H29 H 0.3731 -0.2098 0.1358 0.063 Uiso 1 1 calc R
C30 C 0.42499(13) -0.25283(15) 0.08711(4) 0.0617(4) Uani 1 1 d .
H30 H 0.3710 -0.3040 0.0809 0.074 Uiso 1 1 calc R
C31 C 0.50245(14) -0.23543(17) 0.06317(4) 0.0673(4) Uani 1 1 d .
C32 C 0.58297(14) -0.16208(18) 0.07371(4) 0.0699(5) Uani 1 1 d .
H32 H 0.6369 -0.1511 0.0583 0.084 Uiso 1 1 calc R
C33 C 0.58518(12) -0.10471(15) 0.10662(4) 0.0586(4) Uani 1 1 d .
H33 H 0.6408 -0.0570 0.1131 0.070 Uiso 1 1 calc R
C34 C 0.4983(2) -0.2953(3) 0.02665(5) 0.1069(8) Uani 1 1 d .
H34A H 0.5034 -0.3848 0.0290 0.160 Uiso 1 1 calc R
H34B H 0.5532 -0.2648 0.0125 0.160 Uiso 1 1 calc R
H34C H 0.4357 -0.2743 0.0154 0.160 Uiso 1 1 calc R

loop_
_atom_site_aniso_label
_atom_site_aniso_U_11
_atom_site_aniso_U_22
_atom_site_aniso_U_33
_atom_site_aniso_U_23
_atom_site_aniso_U_13
_atom_site_aniso_U_12
O1 0.0415(5) 0.0865(7) 0.0567(6) 0.0084(5) 0.0053(4) -0.0013(5)
O2 0.0418(5) 0.1042(9) 0.0612(6) 0.0114(6) -0.0088(4) -0.0017(5)
N1 0.0428(6) 0.0505(6) 0.0412(6) 0.0010(5) -0.0015(4) -0.0017(4)
C1 0.0928(12) 0.0544(9) 0.0433(8) -0.0055(6) -0.0030(7) 0.0074(8)
C2 0.1067(14) 0.0487(8) 0.0601(9) 0.0011(7) -0.0043(9) 0.0074(8)
C3 0.0663(9) 0.0645(9) 0.0511(8) 0.0086(7) -0.0057(7) -0.0005(7)
C4 0.1164(16) 0.0722(11) 0.0387(8) -0.0039(7) -0.0056(8) -0.0097(10)
C5 0.1106(14) 0.0516(9) 0.0462(8) -0.0062(7) -0.0038(8) -0.0105(8)
C6 0.0461(7) 0.0505(7) 0.0394(6) 0.0001(5) -0.0030(5) -0.0008(5)
C7 0.1259(18) 0.0888(14) 0.0663(12) 0.0266(10) -0.0068(11) 0.0052(12)
C8 0.0433(7) 0.0506(7) 0.0416(6) -0.0050(5) 0.0020(5) 0.0037(5)
C9 0.0486(7) 0.0418(6) 0.0463(7) -0.0022(5) 0.0018(5) 0.0060(5)
C10 0.0484(7) 0.0423(7) 0.0473(7) -0.0029(5) 0.0012(5) -0.0072(5)
C11 0.0424(7) 0.0552(7) 0.0438(7) -0.0051(6) -0.0028(5) -0.0053(6)
C12 0.0448(7) 0.0502(7) 0.0427(7) 0.0038(6) -0.0004(5) 0.0070(5)
C13 0.0609(8) 0.0427(7) 0.0467(7) 0.0064(6) 0.0027(6) 0.0016(6)
C14 0.0443(7) 0.0474(7) 0.0453(7) 0.0031(6) 0.0032(5) -0.0035(5)
C15 0.0479(7) 0.0422(7) 0.0395(6) 0.0020(5) -0.0013(5) 0.0040(5)
C16 0.0464(7) 0.0463(7) 0.0389(6) 0.0017(5) 0.0026(5) -0.0038(5)
C17 0.0488(7) 0.0474(7) 0.0397(6) 0.0000(5) 0.0031(5) -0.0032(5)
C18 0.0498(7) 0.0422(6) 0.0412(6) 0.0013(5) -0.0010(5) 0.0019(5)
C19 0.0449(7) 0.0589(8) 0.0460(7) -0.0016(6) 0.0015(6) -0.0018(6)
C20 0.0490(7) 0.0541(8) 0.0442(7) 0.0011(6) -0.0037(6) 0.0033(6)
C21 0.0610(9) 0.0737(10) 0.0536(8) -0.0007(7) -0.0067(7) -0.0094(7)
C22 0.0871(12) 0.0831(12) 0.0552(9) -0.0062(8) -0.0187(8) -0.0119(10)
C23 0.0986(13) 0.0804(11) 0.0446(8) -0.0001(8) -0.0061(8) 0.0041(10)
C24 0.0778(10) 0.0743(11) 0.0508(8) 0.0114(8) 0.0069(8) -0.0023(8)
C25 0.0595(8) 0.0581(9) 0.0495(8) 0.0048(6) -0.0024(6) -0.0027(7)
C26 0.160(2) 0.154(2) 0.0468(10) -0.0055(13) -0.0034(12) -0.0124(19)
C27 0.0487(7) 0.0473(7) 0.0477(7) 0.0007(6) -0.0005(6) 0.0030(6)
C28 0.0509(7) 0.0454(7) 0.0449(7) 0.0027(6) 0.0038(5) 0.0058(6)
C29 0.0580(8) 0.0492(7) 0.0499(7) -0.0008(6) 0.0077(6) 0.0008(6)
C30 0.0723(10) 0.0548(8) 0.0582(9) -0.0074(7) -0.0011(7) 0.0013(7)
C31 0.0876(11) 0.0680(10) 0.0463(8) -0.0025(7) 0.0036(8) 0.0153(9)
C32 0.0767(11) 0.0775(11) 0.0555(9) 0.0066(8) 0.0249(8) 0.0114(9)
C33 0.0555(8) 0.0605(9) 0.0599(9) 0.0036(7) 0.0117(7) 0.0012(7)
C34 0.145(2) 0.1205(19) 0.0551(10) -0.0219(12) 0.0051(12) 0.0231(16)

loop_
_atom_type_symbol
_atom_type_description
_atom_type_scat_dispersion_real
_atom_type_scat_dispersion_imag
_atom_type_scat_source
C C 0.0181 0.0091 'International Tables Vol C Tables 4.2.6.8 and 6.1.1.4'
H H 0.0000 0.0000 'International Tables Vol C Tables 4.2.6.8 and 6.1.1.4'
N N 0.0311 0.0180 'International Tables Vol C Tables 4.2.6.8 and 6.1.1.4'
O O 0.0492 0.0322 'International Tables Vol C Tables 4.2.6.8 and 6.1.1.4'

loop_
_geom_angle_atom_site_label_1
_geom_angle_atom_site_label_2
_geom_angle_atom_site_label_3
_geom_angle
C8 N1 C11 113.11(11)
C8 N1 C6 124.03(10)
C11 N1 C6 122.83(10)
C6 C1 C2 120.09(14)
C6 C1 H1 120.0
C2 C1 H1 120.0
C3 C2 C1 121.19(16)
C3 C2 H2 119.4
C1 C2 H2 119.4
C2 C3 C4 117.65(15)
C2 C3 C7 120.83(17)
C4 C3 C7 121.52(16)
C3 C4 C5 122.05(15)
C3 C4 H4 119.0
C5 C4 H4 119.0
C6 C5 C4 119.31(15)
C6 C5 H5 120.3
C4 C5 H5 120.3
C1 C6 C5 119.70(14)
C1 C6 N1 120.41(12)
C5 C6 N1 119.89(13)
C3 C7 H7A 109.5
C3 C7 H7B 109.5
H7A C7 H7B 109.5
C3 C7 H7C 109.5
H7A C7 H7C 109.5
H7B C7 H7C 109.5
O1 C8 N1 123.83(12)
O1 C8 C9 127.85(12)
N1 C8 C9 108.33(11)
C8 C9 C10 104.62(10)
C8 C9 C12 117.21(11)
C10 C9 C12 103.87(10)
C8 C9 H9 110.2
C10 C9 H9 110.2
C12 C9 H9 110.2
C11 C10 C14 116.93(11)
C11 C10 C9 105.59(10)
C14 C10 C9 103.24(10)
C11 C10 H10 110.2
C14 C10 H10 110.2
C9 C10 H10 110.2
O2 C11 N1 123.86(13)
O2 C11 C10 128.03(13)
N1 C11 C10 108.10(11)
C16 C12 C13 101.97(10)
C16 C12 C9 107.82(10)
C13 C12 C9 99.85(11)
C16 C12 H12 115.1
C13 C12 H12 115.1
C9 C12 H12 115.1
C14 C13 C12 95.27(10)
C14 C13 H13A 112.7
C12 C13 H13A 112.7
C14 C13 H13B 112.7
C12 C13 H13B 112.7
H13A C13 H13B 110.2
C15 C14 C13 102.98(10)
C15 C14 C10 108.01(10)
C13 C14 C10 99.56(10)
C15 C14 H14 114.9
C13 C14 H14 114.9
C10 C14 H14 114.9
C18 C15 C14 117.49(10)
C18 C15 C16 88.32(9)
C14 C15 C16 103.21(10)
C18 C15 H15 114.7
C14 C15 H15 114.7
C16 C15 H15 114.7
C17 C16 C12 115.47(11)
C17 C16 C15 88.20(9)
C12 C16 C15 103.29(10)
C17 C16 H16 115.4
C12 C16 H16 115.4
C15 C16 H16 115.4
C19 C17 C18 140.11(12)
C19 C17 C16 127.83(12)
C18 C17 C16 91.51(10)
C27 C18 C17 140.26(12)
C27 C18 C15 127.89(12)
C17 C18 C15 91.59(10)
C17 C19 C20 128.60(13)
C17 C19 H19 115.7
C20 C19 H19 115.7
C25 C20 C21 117.69(13)
C25 C20 C19 121.97(13)
C21 C20 C19 120.26(13)
C22 C21 C20 120.77(16)
C22 C21 H21 119.6
C20 C21 H21 119.6
C21 C22 C23 121.48(16)
C21 C22 H22 119.3
C23 C22 H22 119.3
C22 C23 C24 117.88(15)
C22 C23 C26 121.53(19)
C24 C23 C26 120.59(19)
C25 C24 C23 121.19(16)
C25 C24 H24 119.4
C23 C24 H24 119.4
C24 C25 C20 120.94(15)
C24 C25 H25 119.5
C20 C25 H25 119.5
C23 C26 H26A 109.5
C23 C26 H26B 109.5
H26A C26 H26B 109.5
C23 C26 H26C 109.5
H26A C26 H26C 109.5
H26B C26 H26C 109.5
C18 C27 C28 128.54(13)
C18 C27 H27 115.7
C28 C27 H27 115.7
C29 C28 C33 117.53(13)
C29 C28 C27 122.64(12)
C33 C28 C27 119.83(13)
C30 C29 C28 121.09(13)
C30 C29 H29 119.5
C28 C29 H29 119.5
C31 C30 C29 121.28(16)
C31 C30 H30 119.4
C29 C30 H30 119.4
C30 C31 C32 117.75(15)
C30 C31 C34 120.54(19)
C32 C31 C34 121.72(18)
C33 C32 C31 121.57(15)
C33 C32 H32 119.2
C31 C32 H32 119.2
C32 C33 C28 120.65(15)
C32 C33 H33 119.7
C28 C33 H33 119.7
C31 C34 H34A 109.5
C31 C34 H34B 109.5
H34A C34 H34B 109.5
C31 C34 H34C 109.5
H34A C34 H34C 109.5
H34B C34 H34C 109.5

loop_
_geom_bond_atom_site_label_1
_geom_bond_atom_site_label_2
_geom_bond_distance
O1 C8 1.2094(16)
O2 C11 1.2037(17)
N1 C8 1.3941(16)
N1 C11 1.3969(17)
N1 C6 1.4345(17)
C1 C6 1.366(2)
C1 C2 1.385(2)
C1 H1 0.9300
C2 C3 1.368(2)
C2 H2 0.9300
C3 C4 1.372(3)
C3 C7 1.509(2)
C4 C5 1.379(2)
C4 H4 0.9300
C5 C6 1.370(2)
C5 H5 0.9300
C7 H7A 0.9600
C7 H7B 0.9600
C7 H7C 0.9600
C8 C9 1.5058(18)
C9 C10 1.5457(19)
C9 C12 1.5487(18)
C9 H9 0.9800
C10 C11 1.4969(19)
C10 C14 1.5434(18)
C10 H10 0.9800
C12 C16 1.5326(18)
C12 C13 1.5395(18)
C12 H12 0.9800
C13 C14 1.5348(18)
C13 H13A 0.9700
C13 H13B 0.9700
C14 C15 1.5337(18)
C14 H14 0.9800
C15 C18 1.5251(17)
C15 C16 1.5676(19)
C15 H15 0.9800
C16 C17 1.5277(17)
C16 H16 0.9800
C17 C19 1.3393(19)
C17 C18 1.4799(19)
C18 C27 1.3435(19)
C19 C20 1.4634(19)
C19 H19 0.9300
C20 C25 1.392(2)
C20 C21 1.393(2)
C21 C22 1.378(2)
C21 H21 0.9300
C22 C23 1.382(3)
C22 H22 0.9300
C23 C24 1.384(3)
C23 C26 1.513(2)
C24 C25 1.380(2)
C24 H24 0.9300
C25 H25 0.9300
C26 H26A 0.9600
C26 H26B 0.9600
C26 H26C 0.9600
C27 C28 1.4629(19)
C27 H27 0.9300
C28 C29 1.391(2)
C28 C33 1.393(2)
C29 C30 1.380(2)
C29 H29 0.9300
C30 C31 1.380(2)
C30 H30 0.9300
C31 C32 1.383(3)
C31 C34 1.516(2)
C32 C33 1.381(2)
C32 H32 0.9300
C33 H33 0.9300
C34 H34A 0.9600
C34 H34B 0.9600
C34 H34C 0.9600
